data_1541772
loop_
_publ_author_name
'Jaeschke, T.'
'Jansen, M.'

_publ_section_title
;
 Synthesis, crystal structure and spectroscopic characterization of the
 borazine derivatives (B (C H2 (Si Cl3)) N H)3 and (B (C H2 (Si Cl2 C H3))
 N H)3
;
_journal_name_full 'Zeitschrift fuer Anorganische und Allgemeine Chemie'
_journal_page_first 239
_journal_page_last 243
_journal_volume 630
_journal_year 2004
_chemical_formula_sum 'C3 H9 B3 Cl9 N3 Si3'
_chemical_name_systematic '(B (C H2 (Si Cl3)) N H)3'
_space_group_IT_number 161
_symmetry_space_group_name_Hall 'R 3 -2"c'
_symmetry_space_group_name_H-M 'R 3 c :H'
_cell_angle_alpha 90
_cell_angle_beta 90
_cell_angle_gamma 120
_cell_formula_units_Z 6
_cell_length_a 17.1253
_cell_length_b 17.1253
_cell_length_c 12.3033
_cell_volume 3124.846
_citation_journal_id_ASTM ZAACAB
_cod_data_source_file Jaeschke_ZAACAB_2004_532.cif
_cod_data_source_block C3H9B3Cl9N3Si3
_cod_database_code 1541772

loop_
_symmetry_equiv_pos_as_xyz
x,y,z
-y,x-y,z
-x+y,-x,z
-y,-x,z+1/2
x,x-y,z+1/2
-x+y,y,z+1/2
x+2/3,y+1/3,z+1/3
-y+2/3,x-y+1/3,z+1/3
-x+y+2/3,-x+1/3,z+1/3
-y+2/3,-x+1/3,z+5/6
x+2/3,x-y+1/3,z+5/6
-x+y+2/3,y+1/3,z+5/6
x+1/3,y+2/3,z+2/3
-y+1/3,x-y+2/3,z+2/3
-x+y+1/3,-x+2/3,z+2/3
-y+1/3,-x+2/3,z+7/6
x+1/3,x-y+2/3,z+7/6
-x+y+1/3,y+2/3,z+7/6

loop_
_atom_site_label
_atom_site_type_symbol
_atom_site_fract_x
_atom_site_fract_y
_atom_site_fract_z
_atom_site_occupancy
_atom_site_U_iso_or_equiv
C1 C 0.17341 0.99339 0.7049 1 0.0
Cl1 Cl 0.31927 0.97217 0.84735 1 0.0
N1 N -0.0033 0.91701 0.6985 1 0.0
Si1 Si 0.2062 0.98319 0.84331 1 0.0
H3 H 0.1661 0.9425 0.6624 1 0.0
B1 B 0.08314 0.99698 0.6994 1 0.0
H1 H -0.0052 0.8659 0.6974 1 0.0
Cl2 Cl 0.2314 1.09185 0.93502 1 0.0
H2 H 0.2216 1.0478 0.6722 1 0.0
Cl3 Cl 0.1072 0.87189 0.91705 1 0.0
